data_7219177
loop_
_publ_author_name
'Patalenszki, J\'anos'
'B\'ir\'o, Linda'
'Benyei, Attila'
'Muchova, Tereza Radosova'
'Kasparkova, Jana'
'Buglyo, Peter'

_publ_section_title
;
 Half-sandwich complexes of ruthenium, osmium, rhodium and iridium with
 DL-methionine or S-methyl-L-cysteine: A solid state and solution
 equilibrium study
;
_journal_name_full 'RSC Adv.'
_journal_paper_doi 10.1039/C4RA15649H
_journal_year 2014
_chemical_absolute_configuration syn
_chemical_formula_moiety 'C14 H22 N1 O2 Ru1 S1, N1 O3'
_chemical_formula_sum 'C14 H22 N2 O5 Ru S'
_chemical_formula_weight 431.46
_space_group_crystal_system monoclinic
_space_group_IT_number 4
_space_group_name_Hall 'P 2yb'
_space_group_name_H-M_alt 'P 1 21 1'
_symmetry_space_group_name_Hall 'P 2yb'
_symmetry_space_group_name_H-M 'P 1 21 1'
_atom_sites_solution_hydrogens geom
_atom_sites_solution_primary direct
_atom_sites_solution_secondary difmap
_audit_creation_date 2014-04-01T09:49:43-00:00
_audit_creation_method 'WinGX routine CIF_UPDATE'
_audit_update_record
;
2014-11-10 deposited with the CCDC.
2014-12-22 downloaded from the CCDC.
;
_cell_angle_alpha 90
_cell_angle_beta 99.510(10)
_cell_angle_gamma 90
_cell_formula_units_Z 4
_cell_length_a 12.8910(10)
_cell_length_b 7.6110(10)
_cell_length_c 18.0410(10)
_cell_measurement_reflns_used 25
_cell_measurement_temperature 293(2)
_cell_measurement_theta_max 15.2
_cell_measurement_theta_min 5.8
_cell_volume 1745.7(3)
_computing_cell_refinement 'MACH3/PC (Enraf Nonius, 1992)'
_computing_data_collection 'MACH3/PC (Enraf Nonius, 1992)'
_computing_data_reduction 'PROFIT (Streltsov & Zavodnik, 1989)'
_computing_molecular_graphics 'ORTEP-3 for Windows (Farrugia, 2012)'
_computing_publication_material 'WinGX publication routines (Farrugia, 2012)'
_computing_structure_refinement 'SHELXL-2013 (Sheldrick, 2013)'
_computing_structure_solution 'SIR-92 (Altomare et al., 1994)'
_diffrn_ambient_temperature 293(2)
_diffrn_measured_fraction_theta_full 0.99
_diffrn_measured_fraction_theta_max 0.979
_diffrn_measurement_device_type 'Enraf Nonius MACH3'
_diffrn_measurement_method 'profiled omega/2theta scans'
_diffrn_radiation_monochromator graphite
_diffrn_radiation_type MoK\a
_diffrn_radiation_wavelength 0.71073
_diffrn_reflns_av_R_equivalents 0.0719
_diffrn_reflns_Laue_measured_fraction_full 0.99
_diffrn_reflns_Laue_measured_fraction_max 0.979
_diffrn_reflns_limit_h_max 15
_diffrn_reflns_limit_h_min 0
_diffrn_reflns_limit_k_max 9
_diffrn_reflns_limit_k_min -2
_diffrn_reflns_limit_l_max 21
_diffrn_reflns_limit_l_min -21
_diffrn_reflns_number 4194
_diffrn_reflns_point_group_measured_fraction_full 0.536
_diffrn_reflns_point_group_measured_fraction_max 0.53
_diffrn_reflns_theta_full 25.242
_diffrn_reflns_theta_max 25.373
_diffrn_reflns_theta_min 2.568
_diffrn_source 'fine-focus sealed tube'
_diffrn_standards_decay_% -1
_diffrn_standards_interval_count 147
_diffrn_standards_interval_time 120
_diffrn_standards_number 3
_exptl_absorpt_coefficient_mu 1.042
_exptl_absorpt_correction_T_max 0.7941
_exptl_absorpt_correction_T_min 0.6703
_exptl_absorpt_correction_type psi-scan
_exptl_absorpt_process_details
;
North A.C.T., Phillips D.C. & Mathews F.S. (1968) Acta. Cryst. A24, 351
        Number of psi-scan sets used was   3
        Theta correction was applied.
        Averaged transmission function was used.
        Fourier smoothing - Window value   5
;
_exptl_crystal_colour yellow
_exptl_crystal_density_diffrn 1.642
_exptl_crystal_density_method 'not measured'
_exptl_crystal_description prism
_exptl_crystal_F_000 880
_exptl_crystal_size_max 0.3
_exptl_crystal_size_mid 0.12
_exptl_crystal_size_min 0.1
_refine_diff_density_max 0.962
_refine_diff_density_min -1.017
_refine_diff_density_rms 0.152
_refine_ls_abs_structure_details
;
 Classical Flack method preferred over Parsons because
 only 1 suitable Friedel pairs available.
;
_refine_ls_abs_structure_Flack -0.02(13)
_refine_ls_extinction_method none
_refine_ls_goodness_of_fit_ref 1.042
_refine_ls_hydrogen_treatment constr
_refine_ls_matrix_type full
_refine_ls_number_constraints 0
_refine_ls_number_parameters 418
_refine_ls_number_reflns 3395
_refine_ls_number_restraints 2
_refine_ls_restrained_S_all 1.042
_refine_ls_R_factor_all 0.1564
_refine_ls_R_factor_gt 0.0741
_refine_ls_shift/su_max 0.004
_refine_ls_shift/su_mean 0
_refine_ls_structure_factor_coef Fsqd
_refine_ls_weighting_details 'w=1/[\s^2^(Fo^2^)+(0.0175P)^2^+23.1159P] where P=(Fo^2^+2Fc^2^)/3'
_refine_ls_weighting_scheme calc
_refine_ls_wR_factor_ref 0.168
_reflns_number_gt 1992
_reflns_number_total 3395
_reflns_threshold_expression 'I > 2\s(I)'
_cod_data_source_file c4ra15649h2.cif
_cod_data_source_block Ru(S-MeCys)
_cod_database_code 7219177
_publcif_datablock.id {313bf4a6-25e1-4c7a-9eb2-a7f3d3e8f30a}

_shelx_space_group_comment
;
The symmetry employed for this shelxl refinement is uniquely defined
by the following loop, which should always be used as a source of
symmetry information in preference to the above space-group names.
They are only intended as comments.
;

loop_
_space_group_symop_operation_xyz
'x, y, z'
'-x, y+1/2, -z'

loop_
_atom_site_label
_atom_site_fract_x
_atom_site_fract_y
_atom_site_fract_z
_atom_site_U_iso_or_equiv
_atom_site_adp_type
_atom_site_calc_flag
_atom_site_occupancy
_atom_site_type_symbol
C1 1.0639(17) 0.431(3) 0.0239(12) 0.047(6) Uani d 1 C
C2 1.1074(16) 0.561(3) 0.0849(13) 0.046(6) Uani d 1 C
H2 1.1425 0.6575 0.0631 0.056 Uiso calc 1 H
C3 1.1851(17) 0.469(3) 0.1449(13) 0.054(7) Uani d 1 C
H3A 1.2186 0.5531 0.1815 0.065 Uiso calc 1 H
H3B 1.2392 0.4108 0.1223 0.065 Uiso calc 1 H
C4 1.138(2) 0.108(3) 0.1427(14) 0.063(7) Uani d 1 C
H4A 1.1121 0.1196 0.09 0.095 Uiso calc 1 H
H4B 1.1049 0.0102 0.1626 0.095 Uiso calc 1 H
H4C 1.213 0.0889 0.1501 0.095 Uiso calc 1 H
C11 0.7678(15) 0.373(3) 0.0974(12) 0.043(6) Uani d 1 C
C12 0.786(2) 0.525(4) 0.1458(17) 0.058(8) Uani d 1 C
H12A 0.7575 0.6328 0.1292 0.069 Uiso calc 1 H
C13 0.848(2) 0.509(4) 0.2199(14) 0.056(8) Uani d 1 C
H13 0.8661 0.6086 0.2492 0.067 Uiso calc 1 H
C14 0.8801(19) 0.343(4) 0.2467(12) 0.056(9) Uani d 1 C
C15 0.857(2) 0.200(4) 0.1967(14) 0.051(7) Uani d 1 C
H15 0.8792 0.089 0.214 0.062 Uiso calc 1 H
C16 0.8045(19) 0.214(4) 0.1243(17) 0.055(8) Uani d 1 C
H16 0.7939 0.1155 0.0938 0.066 Uiso calc 1 H
C17 0.7047(14) 0.398(6) 0.0169(12) 0.067(7) Uani d 1 C
H17 0.7501 0.3603 -0.0185 0.08 Uiso calc 1 H
C18 0.607(3) 0.280(6) 0.005(2) 0.16(2) Uani d 1 C
H18A 0.6211 0.1756 -0.0219 0.239 Uiso calc 1 H
H18B 0.5489 0.342 -0.0243 0.239 Uiso calc 1 H
H18C 0.5886 0.2478 0.0524 0.239 Uiso calc 1 H
C19 0.670(2) 0.589(5) -0.0042(16) 0.096(13) Uani d 1 C
H19A 0.6495 0.5983 -0.0576 0.144 Uiso calc 1 H
H19B 0.7278 0.668 0.012 0.144 Uiso calc 1 H
H19C 0.6119 0.6205 0.0201 0.144 Uiso calc 1 H
C20 0.9425(19) 0.334(4) 0.3224(12) 0.076(9) Uani d 1 C
H20A 1.0147 0.3599 0.32 0.113 Uiso calc 1 H
H20B 0.9376 0.2174 0.3423 0.113 Uiso calc 1 H
H20C 0.916 0.4172 0.3545 0.113 Uiso calc 1 H
C51 0.4474(16) 0.927(4) 0.4680(12) 0.054(7) Uani d 1 C
C52 0.4064(16) 1.057(3) 0.4078(11) 0.043(5) Uani d 1 C
H52 0.37 1.1541 0.428 0.051 Uiso calc 1 H
C53 0.3356(16) 0.965(3) 0.3451(11) 0.054(7) Uani d 1 C
H53A 0.3044 1.0516 0.3084 0.065 Uiso calc 1 H
H53B 0.2791 0.907 0.3649 0.065 Uiso calc 1 H
C54 0.3792(18) 0.609(3) 0.3442(15) 0.062(7) Uani d 1 C
H54A 0.4134 0.6099 0.3957 0.093 Uiso calc 1 H
H54B 0.4042 0.5118 0.3185 0.093 Uiso calc 1 H
H54C 0.3046 0.5992 0.3422 0.093 Uiso calc 1 H
C61 0.748(2) 0.823(4) 0.4031(13) 0.043(6) Uiso d 1 C
C62 0.699(2) 0.681(3) 0.3585(19) 0.067(9) Uani d 1 C
H62 0.7009 0.5685 0.3788 0.081 Uiso calc 1 H
C63 0.6479(19) 0.710(3) 0.2833(16) 0.046(6) Uani d 1 C
H63 0.6157 0.6175 0.2546 0.055 Uiso calc 1 H
C64 0.6464(16) 0.886(6) 0.2519(12) 0.060(7) Uani d 1 C
C65 0.693(2) 1.020(4) 0.2988(15) 0.055(7) Uani d 1 C
H65 0.6925 1.1329 0.2794 0.066 Uiso calc 1 H
C66 0.740(2) 0.993(5) 0.3720(16) 0.075(11) Uani d 1 C
H66 0.7668 1.0889 0.4014 0.09 Uiso calc 1 H
C67 0.799(2) 0.759(5) 0.4826(12) 0.083(11) Uani d 1 C
H67 0.7583 0.6626 0.4995 0.099 Uiso calc 1 H
C68 0.909(2) 0.705(6) 0.4805(14) 0.124(17) Uani d 1 C
H68A 0.9406 0.7854 0.4497 0.186 Uiso calc 1 H
H68B 0.9097 0.5887 0.4599 0.186 Uiso calc 1 H
H68C 0.9486 0.7056 0.5306 0.186 Uiso calc 1 H
C69 0.800(2) 0.917(6) 0.5336(17) 0.16(2) Uani d 1 C
H69A 0.8345 0.8863 0.5832 0.241 Uiso calc 1 H
H69B 0.7288 0.9521 0.5356 0.241 Uiso calc 1 H
H69C 0.8366 1.0116 0.5145 0.241 Uiso calc 1 H
C70 0.589(2) 0.926(6) 0.1749(12) 0.097(12) Uani d 1 C
H70A 0.5432 1.0246 0.1773 0.145 Uiso calc 1 H
H70B 0.5486 0.8259 0.1553 0.145 Uiso calc 1 H
H70C 0.6391 0.9545 0.1426 0.145 Uiso calc 1 H
N1 1.0223(13) 0.631(2) 0.1224(9) 0.042(5) Uani d 1 N
H1A 0.979 0.715 0.0905 0.051 Uiso calc 1 H
H1B 1.0505 0.6876 0.1697 0.051 Uiso calc 1 H
N11 0.9321(19) 0.314(4) 0.6992(15) 0.075(7) Uani d 1 N
N21 0.4581(17) 0.341(3) 0.2002(14) 0.058(6) Uani d 1 N
N51 0.5000(14) 1.119(3) 0.3779(10) 0.046(5) Uani d 1 N
H51A 0.5433 1.1932 0.4142 0.055 Uiso calc 1 H
H51B 0.4794 1.1847 0.3318 0.055 Uiso calc 1 H
O1 0.9788(10) 0.359(2) 0.0353(7) 0.048(5) Uani d 1 O
O2 1.1082(10) 0.404(3) -0.0295(8) 0.060(4) Uani d 1 O
O11 0.871(2) 0.230(4) 0.7217(16) 0.141(12) Uani d 1 O
O12 0.9126(16) 0.373(6) 0.6363(12) 0.151(16) Uani d 1 O
O13 1.0169(18) 0.353(3) 0.7352(16) 0.138(11) Uani d 1 O
O21 0.3920(15) 0.231(3) 0.2136(12) 0.096(7) Uani d 1 O
O22 0.4438(19) 0.425(5) 0.1436(13) 0.145(14) Uani d 1 O
O23 0.5409(15) 0.350(3) 0.2463(13) 0.103(8) Uani d 1 O
O51 0.5324(10) 0.840(2) 0.4614(8) 0.049(5) Uani d 1 O
O52 0.3975(10) 0.885(3) 0.5204(7) 0.050(4) Uani d 1 O
S1 1.1109(5) 0.3061(10) 0.1906(3) 0.0532(16) Uani d 1 S
S2 0.4076(5) 0.8075(9) 0.3004(3) 0.0524(16) Uani d 1 S
Ru1 0.93521(12) 0.3999(3) 0.13981(9) 0.0398(5) Uani d 1 Ru
Ru2 0.58191(12) 0.8900(3) 0.35749(9) 0.0420(5) Uani d 1 Ru

loop_
_atom_site_aniso_label
_atom_site_aniso_U_11
_atom_site_aniso_U_22
_atom_site_aniso_U_33
_atom_site_aniso_U_12
_atom_site_aniso_U_13
_atom_site_aniso_U_23
C1 0.062(13) 0.028(16) 0.048(13) 0.003(11) -0.002(11) -0.004(11)
C2 0.045(13) 0.035(13) 0.060(14) -0.005(10) 0.011(11) -0.010(12)
C3 0.056(14) 0.053(15) 0.055(14) -0.003(12) 0.013(12) -0.015(13)
C4 0.076(18) 0.050(16) 0.070(17) 0.012(14) 0.028(14) -0.003(14)
C11 0.042(10) 0.026(15) 0.056(12) 0.000(11) -0.005(9) -0.021(13)
C12 0.042(15) 0.038(15) 0.09(2) -0.005(12) 0.013(15) -0.012(15)
C13 0.047(16) 0.08(2) 0.035(15) -0.012(16) -0.010(12) -0.004(15)
C14 0.058(16) 0.09(3) 0.021(11) -0.018(14) 0.014(11) 0.002(13)
C15 0.060(16) 0.051(17) 0.044(15) -0.014(13) 0.011(12) 0.008(13)
C16 0.038(15) 0.047(17) 0.09(2) -0.001(12) 0.043(14) -0.004(15)
C17 0.042(11) 0.10(2) 0.054(13) 0.00(2) 0.001(9) 0.03(2)
C18 0.10(3) 0.16(4) 0.18(4) -0.07(3) -0.08(3) 0.06(4)
C19 0.052(17) 0.14(3) 0.08(2) 0.031(19) -0.035(15) 0.06(2)
C20 0.089(19) 0.09(3) 0.038(14) -0.003(17) -0.003(13) 0.006(15)
C51 0.042(11) 0.06(2) 0.057(14) 0.004(13) 0.011(10) -0.012(16)
C52 0.053(13) 0.043(14) 0.029(11) -0.002(11) -0.002(10) -0.011(10)
C53 0.049(13) 0.074(19) 0.038(12) 0.004(12) 0.004(10) 0.009(12)
C54 0.058(15) 0.036(14) 0.09(2) -0.022(12) 0.016(14) -0.023(14)
C62 0.052(16) 0.041(16) 0.12(3) 0.031(13) 0.058(17) 0.021(17)
C63 0.056(16) 0.026(13) 0.061(16) -0.004(11) 0.027(13) -0.003(12)
C64 0.045(11) 0.09(2) 0.050(13) 0.01(2) 0.014(10) 0.01(2)
C65 0.065(17) 0.052(18) 0.054(16) -0.008(14) 0.031(14) 0.000(14)
C66 0.08(2) 0.09(3) 0.057(18) -0.043(19) 0.033(17) -0.041(19)
C67 0.059(16) 0.16(3) 0.034(13) 0.013(19) 0.006(12) -0.020(18)
C68 0.11(2) 0.22(5) 0.047(16) 0.06(3) 0.012(17) 0.01(3)
C69 0.09(2) 0.27(6) 0.12(3) 0.07(4) -0.022(19) -0.09(4)
C70 0.11(2) 0.13(4) 0.047(14) -0.02(3) 0.020(14) -0.01(2)
N1 0.057(11) 0.037(11) 0.032(9) 0.009(9) 0.004(8) -0.001(9)
N11 0.048(14) 0.09(2) 0.087(18) 0.026(14) 0.012(13) 0.004(17)
N21 0.048(12) 0.034(12) 0.093(17) 0.014(9) 0.014(12) 0.004(11)
N51 0.054(11) 0.039(12) 0.046(11) 0.006(9) 0.014(9) 0.003(10)
O1 0.041(7) 0.066(15) 0.038(8) -0.008(8) 0.010(6) -0.007(8)
O2 0.059(8) 0.070(12) 0.060(9) -0.012(15) 0.034(7) 0.008(15)
O11 0.13(2) 0.12(2) 0.16(3) -0.013(19) -0.006(19) 0.09(2)
O12 0.117(17) 0.26(5) 0.073(14) 0.09(3) 0.023(13) 0.07(2)
O13 0.084(15) 0.07(2) 0.24(3) -0.024(14) -0.026(17) 0.05(2)
O21 0.066(13) 0.12(2) 0.099(16) -0.013(14) -0.002(11) 0.005(16)
O22 0.14(2) 0.18(3) 0.119(19) 0.04(2) 0.046(16) 0.11(2)
O23 0.082(13) 0.064(18) 0.145(19) -0.015(11) -0.035(13) -0.027(14)
O51 0.035(8) 0.066(13) 0.048(9) 0.007(7) 0.009(7) 0.008(8)
O52 0.064(8) 0.038(10) 0.052(8) 0.009(11) 0.019(7) 0.013(11)
S1 0.048(3) 0.058(4) 0.053(4) 0.000(3) 0.007(3) 0.006(4)
S2 0.053(4) 0.053(4) 0.053(4) -0.008(3) 0.015(3) -0.007(3)
Ru1 0.0443(9) 0.0349(11) 0.0423(10) 0.0009(17) 0.0134(7) -0.0014(14)
Ru2 0.0461(9) 0.0410(13) 0.0414(10) -0.0025(17) 0.0145(8) -0.0037(14)

loop_
_atom_type_symbol
_atom_type_description
_atom_type_scat_dispersion_real
_atom_type_scat_dispersion_imag
_atom_type_scat_source
C C 0.0033 0.0016 'International Tables Vol C Tables 4.2.6.8 and 6.1.1.4'
H H 0 0 'International Tables Vol C Tables 4.2.6.8 and 6.1.1.4'
N N 0.0061 0.0033 'International Tables Vol C Tables 4.2.6.8 and 6.1.1.4'
O O 0.0106 0.006 'International Tables Vol C Tables 4.2.6.8 and 6.1.1.4'
S S 0.1246 0.1234 'International Tables Vol C Tables 4.2.6.8 and 6.1.1.4'
Ru Ru -1.2594 0.8363 'International Tables Vol C Tables 4.2.6.8 and 6.1.1.4'

loop_
_geom_angle_atom_site_label_1
_geom_angle_atom_site_label_2
_geom_angle_atom_site_label_3
_geom_angle
O2 C1 O1 126(2)
O2 C1 C2 121(2)
O1 C1 C2 112.8(19)
N1 C2 C3 107.1(18)
N1 C2 C1 110.8(17)
C3 C2 C1 109.6(19)
N1 C2 H2 109.8
C3 C2 H2 109.8
C1 C2 H2 109.8
C2 C3 S1 107.4(15)
C2 C3 H3A 110.2
S1 C3 H3A 110.2
C2 C3 H3B 110.2
S1 C3 H3B 110.2
H3A C3 H3B 108.5
S1 C4 H4A 109.5
S1 C4 H4B 109.5
H4A C4 H4B 109.5
S1 C4 H4C 109.5
H4A C4 H4C 109.5
H4B C4 H4C 109.5
C16 C11 C12 119(2)
C16 C11 C17 123(3)
C12 C11 C17 118(3)
C16 C11 Ru1 72.0(14)
C12 C11 Ru1 70.1(13)
C17 C11 Ru1 130.7(15)
C11 C12 C13 120(3)
C11 C12 Ru1 71.1(13)
C13 C12 Ru1 69.5(16)
C11 C12 H12A 119.8
C13 C12 H12A 119.8
Ru1 C12 H12A 132.7
C14 C13 C12 119(3)
C14 C13 Ru1 73.9(17)
C12 C13 Ru1 71.3(15)
C14 C13 H13 120.6
C12 C13 H13 120.6
Ru1 C13 H13 126.1
C13 C14 C15 117(2)
C13 C14 C20 117(2)
C15 C14 C20 125(3)
C13 C14 Ru1 68.9(15)
C15 C14 Ru1 69.9(13)
C20 C14 Ru1 128.1(17)
C16 C15 C14 124(3)
C16 C15 Ru1 72.0(15)
C14 C15 Ru1 72.4(14)
C16 C15 H15 117.8
C14 C15 H15 117.8
Ru1 C15 H15 131
C11 C16 C15 120(3)
C11 C16 Ru1 71.7(14)
C15 C16 Ru1 71.3(16)
C11 C16 H16 120
C15 C16 H16 120
Ru1 C16 H16 129.4
C18 C17 C19 109(2)
C18 C17 C11 111(2)
C19 C17 C11 116(3)
C18 C17 H17 107.2
C19 C17 H17 107.2
C11 C17 H17 107.2
C17 C18 H18A 109.5
C17 C18 H18B 109.5
H18A C18 H18B 109.5
C17 C18 H18C 109.5
H18A C18 H18C 109.5
H18B C18 H18C 109.5
C17 C19 H19A 109.5
C17 C19 H19B 109.5
H19A C19 H19B 109.5
C17 C19 H19C 109.5
H19A C19 H19C 109.5
H19B C19 H19C 109.5
C14 C20 H20A 109.5
C14 C20 H20B 109.5
H20A C20 H20B 109.5
C14 C20 H20C 109.5
H20A C20 H20C 109.5
H20B C20 H20C 109.5
O52 C51 O51 118(3)
O52 C51 C52 123(2)
O51 C51 C52 118.1(18)
N51 C52 C51 105.3(17)
N51 C52 C53 107.7(16)
C51 C52 C53 110(2)
N51 C52 H52 111.2
C51 C52 H52 111.2
C53 C52 H52 111.2
C52 C53 S2 110.7(15)
C52 C53 H53A 109.5
S2 C53 H53A 109.5
C52 C53 H53B 109.5
S2 C53 H53B 109.5
H53A C53 H53B 108.1
S2 C54 H54A 109.5
S2 C54 H54B 109.5
H54A C54 H54B 109.5
S2 C54 H54C 109.5
H54A C54 H54C 109.5
H54B C54 H54C 109.5
C66 C61 C62 118(2)
C66 C61 C67 130(2)
C62 C61 C67 111(3)
C66 C61 Ru2 68.9(18)
C62 C61 Ru2 69.9(14)
C67 C61 Ru2 130.2(17)
C63 C62 C61 121(2)
C63 C62 Ru2 70.6(14)
C61 C62 Ru2 72.3(15)
C63 C62 H62 119.7
C61 C62 H62 119.7
Ru2 C62 H62 130
C62 C63 C64 119(2)
C62 C63 Ru2 71.4(14)
C64 C63 Ru2 71.3(13)
C62 C63 H63 120.4
C64 C63 H63 120.4
Ru2 C63 H63 129.3
C65 C64 C63 117(2)
C65 C64 C70 121(4)
C63 C64 C70 122(3)
C65 C64 Ru2 69.6(13)
C63 C64 Ru2 70.0(13)
C70 C64 Ru2 127.1(16)
C66 C65 C64 124(3)
C66 C65 Ru2 71.6(15)
C64 C65 Ru2 73.0(14)
C66 C65 H65 118.1
C64 C65 H65 118.1
Ru2 C65 H65 130
C65 C66 C61 120(3)
C65 C66 Ru2 71.3(16)
C61 C66 Ru2 73.7(17)
C65 C66 H66 119.8
C61 C66 H66 119.8
Ru2 C66 H66 127.3
C68 C67 C69 109(3)
C68 C67 C61 109(2)
C69 C67 C61 106(3)
C68 C67 H67 111
C69 C67 H67 111
C61 C67 H67 111
C67 C68 H68A 109.5
C67 C68 H68B 109.5
H68A C68 H68B 109.5
C67 C68 H68C 109.5
H68A C68 H68C 109.5
H68B C68 H68C 109.5
C67 C69 H69A 109.5
C67 C69 H69B 109.5
H69A C69 H69B 109.5
C67 C69 H69C 109.5
H69A C69 H69C 109.5
H69B C69 H69C 109.5
C64 C70 H70A 109.5
C64 C70 H70B 109.5
H70A C70 H70B 109.5
C64 C70 H70C 109.5
H70A C70 H70C 109.5
H70B C70 H70C 109.5
C2 N1 Ru1 102.4(13)
C2 N1 H1A 111.3
Ru1 N1 H1A 111.3
C2 N1 H1B 111.3
Ru1 N1 H1B 111.3
H1A N1 H1B 109.2
O11 N11 O12 119(3)
O11 N11 O13 124(3)
O12 N11 O13 116(3)
O22 N21 O23 122(3)
O22 N21 O21 121(3)
O23 N21 O21 117(2)
C52 N51 Ru2 105.2(14)
C52 N51 H51A 110.7
Ru2 N51 H51A 110.7
C52 N51 H51B 110.7
Ru2 N51 H51B 110.7
H51A N51 H51B 108.8
C1 O1 Ru1 116.8(14)
C51 O51 Ru2 111.7(14)
C4 S1 C3 100.9(11)
C4 S1 Ru1 108.3(9)
C3 S1 Ru1 99.0(8)
C54 S2 C53 102.1(11)
C54 S2 Ru2 106.3(9)
C53 S2 Ru2 98.6(8)
O1 Ru1 N1 76.4(6)
O1 Ru1 C13 157.3(9)
N1 Ru1 C13 97.2(9)
O1 Ru1 C12 119.2(9)
N1 Ru1 C12 98.0(8)
C13 Ru1 C12 39.2(10)
O1 Ru1 C15 122.6(9)
N1 Ru1 C15 160.2(8)
C13 Ru1 C15 67.5(12)
C12 Ru1 C15 78.4(10)
O1 Ru1 C11 93.9(7)
N1 Ru1 C11 122.6(9)
C13 Ru1 C11 70.9(9)
C12 Ru1 C11 38.8(9)
C15 Ru1 C11 65.8(10)
O1 Ru1 C16 96.0(8)
N1 Ru1 C16 158.0(9)
C13 Ru1 C16 81.8(10)
C12 Ru1 C16 67.4(10)
C15 Ru1 C16 36.8(10)
C11 Ru1 C16 36.3(9)
O1 Ru1 C14 159.8(10)
N1 Ru1 C14 122.8(9)
C13 Ru1 C14 37.3(10)
C12 Ru1 C14 67.9(11)
C15 Ru1 C14 37.7(9)
C11 Ru1 C14 81.1(9)
C16 Ru1 C14 68.4(10)
O1 Ru1 S1 85.5(4)
N1 Ru1 S1 79.5(5)
C13 Ru1 S1 115.1(7)
C12 Ru1 S1 154.1(8)
C15 Ru1 S1 95.3(7)
C11 Ru1 S1 157.2(7)
C16 Ru1 S1 121.0(8)
C14 Ru1 S1 91.6(7)
N51 Ru2 O51 76.2(6)
N51 Ru2 C65 95.8(9)
O51 Ru2 C65 147.3(9)
N51 Ru2 C66 99.7(11)
O51 Ru2 C66 112.1(9)
C65 Ru2 C66 37.1(11)
N51 Ru2 C63 152.3(9)
O51 Ru2 C63 129.4(8)
C65 Ru2 C63 68.2(10)
C66 Ru2 C63 81.2(10)
N51 Ru2 C62 165.0(11)
O51 Ru2 C62 99.8(8)
C65 Ru2 C62 79.8(9)
C66 Ru2 C62 68.1(13)
C63 Ru2 C62 38.0(10)
N51 Ru2 C64 115.9(12)
O51 Ru2 C64 167.9(12)
C65 Ru2 C64 37.3(11)
C66 Ru2 C64 68.1(10)
C63 Ru2 C64 38.7(12)
C62 Ru2 C64 68.8(12)
N51 Ru2 C61 127.4(9)
O51 Ru2 C61 92.5(7)
C65 Ru2 C61 66.9(10)
C66 Ru2 C61 37.5(11)
C63 Ru2 C61 68.5(9)
C62 Ru2 C61 37.8(10)
C64 Ru2 C61 80.7(9)
N51 Ru2 S2 80.2(5)
O51 Ru2 S2 86.2(4)
C65 Ru2 S2 124.2(8)
C66 Ru2 S2 161.2(9)
C63 Ru2 S2 90.3(7)
C62 Ru2 S2 114.2(9)
C64 Ru2 S2 94.9(7)
C61 Ru2 S2 151.3(7)

loop_
_geom_bond_atom_site_label_1
_geom_bond_atom_site_label_2
_geom_bond_distance
C1 O2 1.21(2)
C1 O1 1.27(2)
C1 C2 1.52(3)
C2 N1 1.48(2)
C2 C3 1.52(3)
C2 H2 0.98
C3 S1 1.84(2)
C3 H3A 0.97
C3 H3B 0.97
C4 S1 1.80(2)
C4 H4A 0.96
C4 H4B 0.96
C4 H4C 0.96
C11 C16 1.36(4)
C11 C12 1.44(3)
C11 C17 1.55(3)
C11 Ru1 2.177(19)
C12 C13 1.45(4)
C12 Ru1 2.16(3)
C12 H12A 0.93
C13 C14 1.39(4)
C13 Ru1 2.14(3)
C13 H13 0.93
C14 C15 1.41(3)
C14 C20 1.47(3)
C14 Ru1 2.20(2)
C15 C16 1.37(4)
C15 Ru1 2.17(2)
C15 H15 0.93
C16 Ru1 2.18(3)
C16 H16 0.93
C17 C18 1.54(4)
C17 C19 1.55(4)
C17 H17 0.98
C18 H18A 0.96
C18 H18B 0.96
C18 H18C 0.96
C19 H19A 0.96
C19 H19B 0.96
C19 H19C 0.96
C20 H20A 0.96
C20 H20B 0.96
C20 H20C 0.96
C51 O52 1.27(2)
C51 O51 1.31(3)
C51 C52 1.50(3)
C52 N51 1.48(3)
C52 C53 1.50(3)
C52 H52 0.98
C53 S2 1.79(2)
C53 H53A 0.97
C53 H53B 0.97
C54 S2 1.77(2)
C54 H54A 0.96
C54 H54B 0.96
C54 H54C 0.96
C61 C66 1.41(4)
C61 C62 1.43(4)
C61 C67 1.55(3)
C61 Ru2 2.22(3)
C62 C63 1.43(4)
C62 Ru2 2.19(2)
C62 H62 0.93
C63 C64 1.45(4)
C63 Ru2 2.18(2)
C63 H63 0.93
C64 C65 1.40(4)
C64 C70 1.49(3)
C64 Ru2 2.20(2)
C65 C66 1.37(4)
C65 Ru2 2.16(2)
C65 H65 0.93
C66 Ru2 2.16(3)
C66 H66 0.93
C67 C68 1.49(3)
C67 C69 1.51(2)
C67 H67 0.98
C68 H68A 0.96
C68 H68B 0.96
C68 H68C 0.96
C69 H69A 0.96
C69 H69B 0.96
C69 H69C 0.96
C70 H70A 0.96
C70 H70B 0.96
C70 H70C 0.96
N1 Ru1 2.140(19)
N1 H1A 0.97
N1 H1B 0.97
N11 O11 1.15(3)
N11 O12 1.21(3)
N11 O13 1.21(3)
N21 O22 1.19(3)
N21 O23 1.24(2)
N21 O21 1.25(3)
N51 Ru2 2.100(18)
N51 H51A 0.97
N51 H51B 0.97
O1 Ru1 2.079(12)
O51 Ru2 2.112(13)
S1 Ru1 2.407(6)
S2 Ru2 2.396(6)

loop_
_geom_hbond_atom_site_label_D
_geom_hbond_atom_site_label_H
_geom_hbond_atom_site_label_A
_geom_hbond_distance_DH
_geom_hbond_distance_HA
_geom_hbond_distance_DA
_geom_hbond_angle_DHA
_geom_hbond_site_symmetry_A
C2 H2 O1 0.98 2.65 3.20(3) 116.2 2_755
C3 H3A O11 0.97 2.62 3.29(3) 126.8 2_756
C3 H3B O22 0.97 2.6 3.35(3) 134.4 1_655
C4 H4A O1 0.96 2.58 3.21(3) 123.2 .
C4 H4C O21 0.96 2.63 3.44(3) 141.6 1_655
C52 H52 O51 0.98 2.59 3.20(3) 119.8 2_656
C53 H53A O21 0.97 2.59 3.29(3) 129.1 1_565
C53 H53B O11 0.97 2.64 3.27(3) 122.4 2_656
C53 H53B O12 0.97 2.48 3.34(3) 148.3 2_656
C54 H54A O51 0.96 2.49 3.17(3) 127.6 .
C54 H54B N21 0.96 2.69 3.58(3) 155.6 .
C54 H54B O23 0.96 2.66 3.55(3) 153.8 .
C54 H54C O11 0.96 2.56 3.37(4) 142.1 2_656
N1 H1A O1 0.97 2.65 3.33(2) 126.8 2_755
N1 H1A O2 0.97 2.03 3.00(3) 175.8 2_755
N1 H1B N11 0.97 2.53 3.47(3) 162.4 2_756
N1 H1B O11 0.97 2.08 3.02(3) 162.1 2_756
N1 H1B O13 0.97 2.4 3.18(3) 137 2_756
N51 H51A O52 0.97 1.95 2.90(3) 165.7 2_656
N51 H51B N21 0.97 2.63 3.59(3) 168.8 1_565
N51 H51B O21 0.97 2.27 3.18(3) 155.3 1_565
N51 H51B O23 0.97 2.24 3.07(3) 143.6 1_565
C2 H2 O1 0.98 2.65 3.20(3) 116.2 2_755
C3 H3A O11 0.97 2.62 3.29(3) 126.8 2_756
C3 H3B O22 0.97 2.6 3.35(3) 134.4 1_655
C4 H4A O1 0.96 2.58 3.21(3) 123.2 .
C4 H4C O21 0.96 2.63 3.44(3) 141.6 1_655
C52 H52 O51 0.98 2.59 3.20(3) 119.8 2_656
C53 H53A O21 0.97 2.59 3.29(3) 129.1 1_565
C53 H53B O11 0.97 2.64 3.27(3) 122.4 2_656
C53 H53B O12 0.97 2.48 3.34(3) 148.3 2_656
C54 H54A O51 0.96 2.49 3.17(3) 127.6 .
C54 H54B N21 0.96 2.69 3.58(3) 155.6 .
C54 H54B O23 0.96 2.66 3.55(3) 153.8 .
C54 H54C O11 0.96 2.56 3.37(4) 142.1 2_656
N1 H1A O2 0.97 2.03 3.00(3) 175.8 2_755
N1 H1B N11 0.97 2.53 3.47(3) 162.4 2_756
N1 H1B O11 0.97 2.08 3.02(3) 162.1 2_756
N1 H1B O13 0.97 2.4 3.18(3) 137 2_756
N51 H51A O52 0.97 1.95 2.90(3) 165.7 2_656
N51 H51B N21 0.97 2.63 3.59(3) 168.8 1_565
N51 H51B O21 0.97 2.27 3.18(3) 155.3 1_565
N51 H51B O23 0.97 2.24 3.07(3) 143.6 1_565

loop_
_geom_torsion_atom_site_label_1
_geom_torsion_atom_site_label_2
_geom_torsion_atom_site_label_3
_geom_torsion_atom_site_label_4
_geom_torsion
O2 C1 C2 N1 154(2)
O1 C1 C2 N1 -25(3)
O2 C1 C2 C3 -88(3)
O1 C1 C2 C3 93(2)
N1 C2 C3 S1 55(2)
C1 C2 C3 S1 -66(2)
C16 C11 C12 C13 4(4)
C17 C11 C12 C13 -177(2)
Ru1 C11 C12 C13 -51(2)
C16 C11 C12 Ru1 55(2)
C17 C11 C12 Ru1 -126.4(19)
C11 C12 C13 C14 -7(4)
Ru1 C12 C13 C14 -59(2)
C11 C12 C13 Ru1 52(2)
C12 C13 C14 C15 5(4)
Ru1 C13 C14 C15 -52(2)
C12 C13 C14 C20 -180(2)
Ru1 C13 C14 C20 123(2)
C12 C13 C14 Ru1 57(2)
C13 C14 C15 C16 -1(4)
C20 C14 C15 C16 -176(2)
Ru1 C14 C15 C16 -52(2)
C13 C14 C15 Ru1 52(2)
C20 C14 C15 Ru1 -123(2)
C12 C11 C16 C15 0(3)
C17 C11 C16 C15 -178(2)
Ru1 C11 C16 C15 55(2)
C12 C11 C16 Ru1 -54(2)
C17 C11 C16 Ru1 127(2)
C14 C15 C16 C11 -2(4)
Ru1 C15 C16 C11 -55(2)
C14 C15 C16 Ru1 53(2)
C16 C11 C17 C18 57(4)
C12 C11 C17 C18 -122(3)
Ru1 C11 C17 C18 151(3)
C16 C11 C17 C19 -179(2)
C12 C11 C17 C19 2(3)
Ru1 C11 C17 C19 -85(3)
O52 C51 C52 N51 159(2)
O51 C51 C52 N51 -29(3)
O52 C51 C52 C53 -85(3)
O51 C51 C52 C53 86(3)
N51 C52 C53 S2 50(2)
C51 C52 C53 S2 -64(2)
C66 C61 C62 C63 3(4)
C67 C61 C62 C63 -180(2)
Ru2 C61 C62 C63 53.6(19)
C66 C61 C62 Ru2 -51(2)
C67 C61 C62 Ru2 126.5(19)
C61 C62 C63 C64 0(3)
Ru2 C62 C63 C64 54.8(19)
C61 C62 C63 Ru2 -54(2)
C62 C63 C64 C65 -2(3)
Ru2 C63 C64 C65 52.8(19)
C62 C63 C64 C70 -177(2)
Ru2 C63 C64 C70 -122(2)
C62 C63 C64 Ru2 -54.8(19)
C63 C64 C65 C66 0(4)
C70 C64 C65 C66 175(2)
Ru2 C64 C65 C66 53(2)
C63 C64 C65 Ru2 -53.0(18)
C70 C64 C65 Ru2 122(2)
C64 C65 C66 C61 3(4)
Ru2 C65 C66 C61 57(3)
C64 C65 C66 Ru2 -54(2)
C62 C61 C66 C65 -5(4)
C67 C61 C66 C65 179(2)
Ru2 C61 C66 C65 -56(3)
C62 C61 C66 Ru2 51(2)
C67 C61 C66 Ru2 -125(3)
C66 C61 C67 C68 -94(4)
C62 C61 C67 C68 90(3)
Ru2 C61 C67 C68 171(3)
C66 C61 C67 C69 23(4)
C62 C61 C67 C69 -153(2)
Ru2 C61 C67 C69 -72(3)
C3 C2 N1 Ru1 -74.6(17)
C1 C2 N1 Ru1 44.9(19)
C51 C52 N51 Ru2 48.7(18)
C53 C52 N51 Ru2 -68.7(19)
O2 C1 O1 Ru1 170(2)
C2 C1 O1 Ru1 -10(3)
O52 C51 O51 Ru2 166.7(19)
C52 C51 O51 Ru2 -6(3)
C2 C3 S1 C4 99.1(18)
C2 C3 S1 Ru1 -11.6(16)
C52 C53 S2 C54 98.0(19)
C52 C53 S2 Ru2 -10.8(17)
